data_1543235
loop_
_publ_author_name
'Gu, Zheng-Yang'
'Liu, Cheng-Guo'
'Wang, Shun-Yi'
'Ji, Shun-Jun'

_publ_section_title
;
 Pd-Catalyzed Intramolecular Heck Reaction, C(sp(2))-H Activation, 1,4-Pd
 Migration, and Aminopalladation: Chemoselective Synthesis of
 Dihydroindeno[1,2,3-kl]acridines and 3-Arylindoles.
;
_journal_issue 10
_journal_name_full 'Organic letters'
_journal_page_first 2379
_journal_page_last 2382
_journal_paper_doi 10.1021/acs.orglett.6b00843
_journal_volume 18
_journal_year 2016
_chemical_formula_moiety 'C22 H19 N O'
_chemical_formula_sum 'C22 H19 N O'
_chemical_formula_weight 313.38
_chemical_name_systematic
;
 ? 
;
_space_group_crystal_system orthorhombic
_space_group_IT_number 61
_space_group_name_Hall '-P 2ac 2ab'
_space_group_name_H-M_alt 'P b c a'
_symmetry_space_group_name_Hall '-P 2ac 2ab'
_symmetry_space_group_name_H-M 'P b c a'
_atom_sites_solution_hydrogens geom
_atom_sites_solution_primary direct
_atom_sites_solution_secondary difmap
_audit_creation_date 2015-08-31
_audit_creation_method
;
Olex2 1.2
(compiled 2015.01.26 svn.r3150 for OlexSys, GUI svn.r4998)
;
_cell_angle_alpha 90.00
_cell_angle_beta 90.00
_cell_angle_gamma 90.00
_cell_formula_units_Z 8
_cell_length_a 14.2222(6)
_cell_length_b 12.0292(4)
_cell_length_c 19.1416(8)
_cell_measurement_reflns_used 2980
_cell_measurement_temperature 293(2)
_cell_measurement_theta_max 28.3130
_cell_measurement_theta_min 3.3630
_cell_volume 3274.8(2)
_computing_cell_refinement
;
CrysAlisPro, Agilent Technologies,
Version 1.171.36.32 (release 02-08-2013 CrysAlis171 .NET)
(compiled Aug  2 2013,16:46:58)
;
_computing_data_collection
;
CrysAlisPro, Agilent Technologies,
Version 1.171.36.32 (release 02-08-2013 CrysAlis171 .NET)
(compiled Aug  2 2013,16:46:58)
;
_computing_data_reduction
;
CrysAlisPro, Agilent Technologies,
Version 1.171.36.32 (release 02-08-2013 CrysAlis171 .NET)
(compiled Aug  2 2013,16:46:58)
;
_computing_molecular_graphics 'Olex2 (Dolomanov et al., 2009)'
_computing_publication_material 'Olex2 (Dolomanov et al., 2009)'
_computing_structure_refinement 'XL (Sheldrick, 2008)'
_computing_structure_solution 'ShelXT (Sheldrick, 2015)'
_diffrn_ambient_temperature 293(2)
_diffrn_detector_area_resol_mean 10.4471
_diffrn_measured_fraction_theta_full 0.998
_diffrn_measured_fraction_theta_max 0.998
_diffrn_measurement_details
;
  1 omega  -13.00   27.00   1.0000   20.0000
omega____ theta____ kappa____ phi______ frames
    -      -14.5889  -99.0000   30.0000 40

  2 omega -102.00  -57.00   1.0000   20.0000
omega____ theta____ kappa____ phi______ frames
    -      -14.5889 -178.0000 -180.0000 45

  3 omega   -2.00   31.00   1.0000   20.0000
omega____ theta____ kappa____ phi______ frames
    -      -14.5889   77.0000 -150.0000 33

  4 omega  -51.00   13.00   1.0000   20.0000
omega____ theta____ kappa____ phi______ frames
    -      -14.5889  -77.0000  120.0000 64
;
_diffrn_measurement_device_type 'Xcalibur, Atlas, Gemini'
_diffrn_measurement_method '\w scans'
_diffrn_orient_matrix_UB_11 -0.0009162000
_diffrn_orient_matrix_UB_12 -0.0560904000
_diffrn_orient_matrix_UB_13 0.0114723000
_diffrn_orient_matrix_UB_21 0.0333605000
_diffrn_orient_matrix_UB_22 0.0128695000
_diffrn_orient_matrix_UB_23 0.0263117000
_diffrn_orient_matrix_UB_31 -0.0370545000
_diffrn_orient_matrix_UB_32 0.0129523000
_diffrn_orient_matrix_UB_33 0.0234178000
_diffrn_radiation_monochromator graphite
_diffrn_radiation_type MoK\a
_diffrn_radiation_wavelength 0.71073
_diffrn_reflns_av_R_equivalents 0.0352
_diffrn_reflns_av_unetI/netI 0.0378
_diffrn_reflns_limit_h_max 17
_diffrn_reflns_limit_h_min -17
_diffrn_reflns_limit_k_max 13
_diffrn_reflns_limit_k_min -15
_diffrn_reflns_limit_l_max 18
_diffrn_reflns_limit_l_min -23
_diffrn_reflns_number 12732
_diffrn_reflns_theta_full 26.00
_diffrn_reflns_theta_max 26.37
_diffrn_reflns_theta_min 3.33
_diffrn_source 'Enhance (Mo) X-ray Source'
_exptl_absorpt_coefficient_mu 0.077
_exptl_absorpt_correction_T_max 1.00000
_exptl_absorpt_correction_T_min 0.78933
_exptl_absorpt_correction_type multi-scan
_exptl_absorpt_process_details
;
CrysAlisPro, Agilent Technologies,
Version 1.171.36.32 (release 02-08-2013 CrysAlis171 .NET)
(compiled Aug  2 2013,16:46:58)
Empirical absorption correction using spherical harmonics,
 implemented in SCALE3 ABSPACK scaling algorithm.
;
_exptl_crystal_colour 'clear light yellow'
_exptl_crystal_density_diffrn 1.271
_exptl_crystal_density_method 'not measured'
_exptl_crystal_description block
_exptl_crystal_F_000 1328
_exptl_crystal_size_max 0.8
_exptl_crystal_size_mid 0.8
_exptl_crystal_size_min 0.1
_refine_diff_density_max 0.154
_refine_diff_density_min -0.197
_refine_diff_density_rms 0.037
_refine_ls_extinction_method none
_refine_ls_goodness_of_fit_ref 1.019
_refine_ls_hydrogen_treatment constr
_refine_ls_matrix_type full
_refine_ls_number_parameters 220
_refine_ls_number_reflns 3340
_refine_ls_number_restraints 0
_refine_ls_restrained_S_all 1.019
_refine_ls_R_factor_all 0.0731
_refine_ls_R_factor_gt 0.0450
_refine_ls_shift/su_max 0.000
_refine_ls_shift/su_mean 0.000
_refine_ls_structure_factor_coef Fsqd
_refine_ls_weighting_details 'calc w=1/[\s^2^(Fo^2^)+(0.0558P)^2^+0.1993P] where P=(Fo^2^+2Fc^2^)/3'
_refine_ls_weighting_scheme calc
_refine_ls_wR_factor_gt 0.1029
_refine_ls_wR_factor_ref 0.1184
_reflns_number_gt 2320
_reflns_number_total 3340
_reflns_threshold_expression >2sigma(I)
_cod_data_source_file ol6b00843_si_003.cif
_cod_data_source_block g150804a
_cod_depositor_comments 'Adding full bibliography for 1543235--1543236.cif.'
_cod_database_code 1543235
_reflns_odcompleteness_completeness 99.69
_reflns_odcompleteness_iscentric 1
_reflns_odcompleteness_theta 27.42
_olex2_refinement_description
;
1. Fixed Uiso
 At 1.2 times of:
  All C(H) groups
 At 1.5 times of:
  All C(H,H,H) groups
2.a Aromatic/amide H refined with riding coordinates:
 C2(H2), C3(H3), C4(H4), C7(H7), C8(H8), C9(H9), C10(H10), C16(H16), C18(H18),
 C19(H19)
2.b Idealised Me refined as rotating group:
 C14(H14A,H14B,H14C), C21(H21A,H21B,H21C), C22(H22A,H22B,H22C)
;
_olex2_date_sample_data_collection 2015-08-04
_olex2_submission_special_instructions 'No special instructions were received'

loop_
_space_group_symop_id
_space_group_symop_operation_xyz
1 'x, y, z'
2 '-x+1/2, -y, z+1/2'
3 'x+1/2, -y+1/2, -z'
4 '-x, y+1/2, -z+1/2'
5 '-x, -y, -z'
6 'x-1/2, y, -z-1/2'
7 '-x-1/2, y-1/2, z'
8 'x, -y-1/2, z-1/2'

loop_
_atom_site_label
_atom_site_type_symbol
_atom_site_fract_x
_atom_site_fract_y
_atom_site_fract_z
_atom_site_U_iso_or_equiv
_atom_site_adp_type
_atom_site_occupancy
_atom_site_calc_flag
_atom_site_refinement_flags_posn
C1 C 0.37251(10) 0.71103(13) 0.86373(8) 0.0423(4) Uani 1 d .
C2 C 0.32608(11) 0.81252(14) 0.85427(10) 0.0517(4) Uani 1 d .
H2 H 0.3160 0.8596 0.8921 0.062 Uiso 1 calc R
C3 C 0.29533(12) 0.84230(15) 0.78822(10) 0.0580(5) Uani 1 d .
H3 H 0.2679 0.9118 0.7822 0.070 Uiso 1 calc R
C4 C 0.30364(11) 0.77314(14) 0.73083(10) 0.0548(5) Uani 1 d .
H4 H 0.2785 0.7929 0.6877 0.066 Uiso 1 calc R
C5 C 0.35098(10) 0.67279(12) 0.73995(8) 0.0431(4) Uani 1 d .
C6 C 0.36867(10) 0.57596(13) 0.69507(8) 0.0421(4) Uani 1 d .
C7 C 0.34199(12) 0.55571(16) 0.62618(9) 0.0542(5) Uani 1 d .
H7 H 0.3068 0.6077 0.6015 0.065 Uiso 1 calc R
C8 C 0.36874(13) 0.45704(17) 0.59517(9) 0.0608(5) Uani 1 d .
H8 H 0.3505 0.4422 0.5495 0.073 Uiso 1 calc R
C9 C 0.42207(12) 0.38023(15) 0.63097(9) 0.0531(4) Uani 1 d .
H9 H 0.4403 0.3148 0.6089 0.064 Uiso 1 calc R
C10 C 0.44887(11) 0.39951(13) 0.69989(8) 0.0443(4) Uani 1 d .
H10 H 0.4854 0.3478 0.7237 0.053 Uiso 1 calc R
C11 C 0.42044(10) 0.49661(12) 0.73253(7) 0.0372(4) Uani 1 d .
C12 C 0.44438(10) 0.54130(12) 0.80530(7) 0.0364(4) Uani 1 d .
C13 C 0.38986(10) 0.64888(12) 0.80462(8) 0.0385(4) Uani 1 d .
C14 C 0.55165(10) 0.56330(14) 0.81016(8) 0.0453(4) Uani 1 d .
H14A H 0.5850 0.4942 0.8064 0.068 Uiso 1 calc GR
H14B H 0.5659 0.5976 0.8542 0.068 Uiso 1 calc GR
H14C H 0.5705 0.6118 0.7729 0.068 Uiso 1 calc GR
C15 C 0.41359(9) 0.48036(13) 0.87110(7) 0.0362(4) Uani 1 d .
C16 C 0.40803(10) 0.36528(12) 0.87494(8) 0.0393(4) Uani 1 d .
H16 H 0.4205 0.3228 0.8354 0.047 Uiso 1 calc R
C17 C 0.38413(11) 0.31295(13) 0.93681(8) 0.0437(4) Uani 1 d .
C18 C 0.36687(11) 0.37636(14) 0.99571(8) 0.0480(4) Uani 1 d .
H18 H 0.3516 0.3416 1.0376 0.058 Uiso 1 calc R
C19 C 0.37208(11) 0.49038(15) 0.99284(8) 0.0461(4) Uani 1 d .
H19 H 0.3600 0.5317 1.0329 0.055 Uiso 1 calc R
C20 C 0.39512(10) 0.54512(13) 0.93099(8) 0.0393(4) Uani 1 d .
C21 C 0.38631(16) 0.13145(15) 0.88542(11) 0.0734(6) Uani 1 d .
H21A H 0.3413 0.1526 0.8504 0.110 Uiso 1 calc GR
H21B H 0.3765 0.0551 0.8981 0.110 Uiso 1 calc GR
H21C H 0.4487 0.1404 0.8672 0.110 Uiso 1 calc GR
C22 C 0.38458(13) 0.72729(15) 0.99138(9) 0.0587(5) Uani 1 d .
H22A H 0.4034 0.8030 0.9838 0.088 Uiso 1 calc GR
H22B H 0.4216 0.6957 1.0284 0.088 Uiso 1 calc GR
H22C H 0.3193 0.7251 1.0040 0.088 Uiso 1 calc GR
N1 N 0.39899(9) 0.66371(11) 0.92765(6) 0.0454(3) Uani 1 d .
O1 O 0.37495(10) 0.19989(10) 0.94527(6) 0.0625(4) Uani 1 d .

loop_
_atom_site_aniso_label
_atom_site_aniso_U_11
_atom_site_aniso_U_22
_atom_site_aniso_U_33
_atom_site_aniso_U_23
_atom_site_aniso_U_13
_atom_site_aniso_U_12
C1 0.0365(8) 0.0442(9) 0.0461(10) -0.0022(8) 0.0056(7) 0.0008(7)
C2 0.0452(9) 0.0463(9) 0.0635(12) -0.0052(9) 0.0104(8) 0.0031(8)
C3 0.0471(10) 0.0485(10) 0.0784(14) 0.0133(11) 0.0112(9) 0.0135(8)
C4 0.0469(9) 0.0606(11) 0.0569(11) 0.0155(10) 0.0014(8) 0.0102(8)
C5 0.0379(8) 0.0482(9) 0.0431(9) 0.0090(8) 0.0013(7) 0.0002(7)
C6 0.0391(8) 0.0524(9) 0.0348(8) 0.0076(8) -0.0001(7) -0.0034(7)
C7 0.0537(10) 0.0721(12) 0.0369(9) 0.0134(9) -0.0078(8) 0.0013(9)
C8 0.0644(11) 0.0842(14) 0.0337(9) -0.0046(10) -0.0060(8) -0.0076(11)
C9 0.0595(10) 0.0614(10) 0.0384(10) -0.0076(9) 0.0024(8) -0.0048(9)
C10 0.0492(9) 0.0503(9) 0.0333(9) 0.0011(8) 0.0026(7) -0.0015(7)
C11 0.0364(7) 0.0465(9) 0.0287(8) 0.0039(7) 0.0012(6) -0.0030(7)
C12 0.0378(8) 0.0427(8) 0.0287(8) -0.0012(7) 0.0011(6) 0.0017(7)
C13 0.0352(7) 0.0396(8) 0.0406(9) 0.0030(7) 0.0027(7) 0.0004(6)
C14 0.0402(8) 0.0542(10) 0.0414(9) -0.0017(8) 0.0005(7) 0.0014(7)
C15 0.0331(7) 0.0487(9) 0.0268(8) 0.0013(7) -0.0028(6) 0.0035(6)
C16 0.0418(8) 0.0471(9) 0.0290(8) 0.0004(7) -0.0002(6) 0.0040(7)
C17 0.0447(8) 0.0511(9) 0.0352(9) 0.0065(8) -0.0017(7) 0.0020(7)
C18 0.0479(9) 0.0671(12) 0.0289(8) 0.0082(8) 0.0011(7) 0.0015(8)
C19 0.0460(9) 0.0646(11) 0.0278(8) -0.0052(8) 0.0009(7) 0.0034(8)
C20 0.0352(7) 0.0511(9) 0.0316(8) -0.0040(7) -0.0026(6) 0.0020(7)
C21 0.1046(16) 0.0483(11) 0.0674(13) 0.0014(10) 0.0167(12) 0.0066(11)
C22 0.0619(11) 0.0664(12) 0.0480(10) -0.0193(9) 0.0020(9) 0.0040(9)
N1 0.0495(8) 0.0503(8) 0.0363(7) -0.0089(7) 0.0009(6) 0.0038(6)
O1 0.0903(9) 0.0517(7) 0.0454(7) 0.0110(6) 0.0095(6) 0.0005(6)

loop_
_atom_type_symbol
_atom_type_description
_atom_type_scat_dispersion_real
_atom_type_scat_dispersion_imag
_atom_type_scat_source
C C 0.0033 0.0016 'International Tables Vol C Tables 4.2.6.8 and 6.1.1.4'
H H 0.0000 0.0000 'International Tables Vol C Tables 4.2.6.8 and 6.1.1.4'
N N 0.0061 0.0033 'International Tables Vol C Tables 4.2.6.8 and 6.1.1.4'
O O 0.0106 0.0060 'International Tables Vol C Tables 4.2.6.8 and 6.1.1.4'

loop_
_geom_angle_atom_site_label_1
_geom_angle_atom_site_label_2
_geom_angle_atom_site_label_3
_geom_angle
C2 C1 N1 126.44(15)
C13 C1 C2 116.83(15)
C13 C1 N1 116.64(13)
C1 C2 H2 120.2
C3 C2 C1 119.51(16)
C3 C2 H2 120.2
C2 C3 H3 118.6
C4 C3 C2 122.86(16)
C4 C3 H3 118.6
C3 C4 H4 121.2
C3 C4 C5 117.58(16)
C5 C4 H4 121.2
C4 C5 C6 134.15(15)
C13 C5 C4 118.98(15)
C13 C5 C6 106.82(13)
C7 C6 C5 130.19(15)
C7 C6 C11 120.51(15)
C11 C6 C5 109.30(13)
C6 C7 H7 120.6
C8 C7 C6 118.83(16)
C8 C7 H7 120.6
C7 C8 H8 119.5
C9 C8 C7 120.95(16)
C9 C8 H8 119.5
C8 C9 H9 119.7
C8 C9 C10 120.67(17)
C10 C9 H9 119.7
C9 C10 H10 120.4
C11 C10 C9 119.20(15)
C11 C10 H10 120.4
C6 C11 C12 110.05(13)
C10 C11 C6 119.77(14)
C10 C11 C12 129.90(13)
C11 C12 C14 109.45(12)
C13 C12 C11 100.30(11)
C13 C12 C14 111.08(12)
C13 C12 C15 105.81(11)
C15 C12 C11 121.32(12)
C15 C12 C14 108.40(12)
C1 C13 C5 123.31(14)
C1 C13 C12 123.37(13)
C5 C13 C12 113.01(13)
C12 C14 H14A 109.5
C12 C14 H14B 109.5
C12 C14 H14C 109.5
H14A C14 H14B 109.5
H14A C14 H14C 109.5
H14B C14 H14C 109.5
C16 C15 C12 122.72(13)
C16 C15 C20 119.79(13)
C20 C15 C12 117.40(13)
C15 C16 H16 119.6
C17 C16 C15 120.86(14)
C17 C16 H16 119.6
C18 C17 C16 119.37(15)
O1 C17 C16 125.01(15)
O1 C17 C18 115.62(14)
C17 C18 H18 119.7
C19 C18 C17 120.54(15)
C19 C18 H18 119.7
C18 C19 H19 119.4
C18 C19 C20 121.20(15)
C20 C19 H19 119.4
C15 C20 N1 120.51(13)
C19 C20 C15 118.24(14)
C19 C20 N1 121.24(14)
H21A C21 H21B 109.5
H21A C21 H21C 109.5
H21B C21 H21C 109.5
O1 C21 H21A 109.5
O1 C21 H21B 109.5
O1 C21 H21C 109.5
H22A C22 H22B 109.5
H22A C22 H22C 109.5
H22B C22 H22C 109.5
N1 C22 H22A 109.5
N1 C22 H22B 109.5
N1 C22 H22C 109.5
C1 N1 C20 115.73(12)
C1 N1 C22 118.76(13)
C20 N1 C22 118.81(13)
C17 O1 C21 117.87(13)

loop_
_geom_bond_atom_site_label_1
_geom_bond_atom_site_label_2
_geom_bond_distance
C1 C2 1.400(2)
C1 C13 1.378(2)
C1 N1 1.4011(19)
C2 H2 0.9300
C2 C3 1.385(2)
C3 H3 0.9300
C3 C4 1.383(2)
C4 H4 0.9300
C4 C5 1.393(2)
C5 C6 1.469(2)
C5 C13 1.386(2)
C6 C7 1.394(2)
C6 C11 1.403(2)
C7 H7 0.9300
C7 C8 1.380(2)
C8 H8 0.9300
C8 C9 1.378(2)
C9 H9 0.9300
C9 C10 1.393(2)
C10 H10 0.9300
C10 C11 1.385(2)
C11 C12 1.5314(19)
C12 C13 1.509(2)
C12 C14 1.551(2)
C12 C15 1.522(2)
C14 H14A 0.9600
C14 H14B 0.9600
C14 H14C 0.9600
C15 C16 1.389(2)
C15 C20 1.411(2)
C16 H16 0.9300
C16 C17 1.383(2)
C17 C18 1.383(2)
C17 O1 1.3758(19)
C18 H18 0.9300
C18 C19 1.375(2)
C19 H19 0.9300
C19 C20 1.394(2)
C20 N1 1.429(2)
C21 H21A 0.9600
C21 H21B 0.9600
C21 H21C 0.9600
C21 O1 1.420(2)
C22 H22A 0.9600
C22 H22B 0.9600
C22 H22C 0.9600
C22 N1 1.4543(19)

loop_
_geom_torsion_atom_site_label_1
_geom_torsion_atom_site_label_2
_geom_torsion_atom_site_label_3
_geom_torsion_atom_site_label_4
_geom_torsion
C1 C2 C3 C4 3.7(3)
C2 C1 C13 C5 -10.8(2)
C2 C1 C13 C12 176.06(13)
C2 C1 N1 C20 145.94(15)
C2 C1 N1 C22 -5.1(2)
C2 C3 C4 C5 -4.5(3)
C3 C4 C5 C6 175.00(16)
C3 C4 C5 C13 -2.2(2)
C4 C5 C6 C7 0.4(3)
C4 C5 C6 C11 -179.25(17)
C4 C5 C13 C1 10.1(2)
C4 C5 C13 C12 -176.09(13)
C5 C6 C7 C8 179.31(16)
C5 C6 C11 C10 -177.41(13)
C5 C6 C11 C12 -2.88(16)
C6 C5 C13 C1 -167.77(14)
C6 C5 C13 C12 6.04(17)
C6 C7 C8 C9 -1.0(3)
C6 C11 C12 C13 5.93(15)
C6 C11 C12 C14 -110.94(14)
C6 C11 C12 C15 121.70(14)
C7 C6 C11 C10 2.9(2)
C7 C6 C11 C12 177.41(13)
C7 C8 C9 C10 1.2(3)
C8 C9 C10 C11 0.7(2)
C9 C10 C11 C6 -2.7(2)
C9 C10 C11 C12 -175.97(15)
C10 C11 C12 C13 179.73(14)
C10 C11 C12 C14 62.87(19)
C10 C11 C12 C15 -64.5(2)
C11 C6 C7 C8 -1.1(2)
C11 C12 C13 C1 166.46(14)
C11 C12 C13 C5 -7.34(16)
C11 C12 C15 C16 34.1(2)
C11 C12 C15 C20 -149.33(13)
C12 C15 C16 C17 176.81(13)
C12 C15 C20 C19 -176.38(13)
C12 C15 C20 N1 4.35(19)
C13 C1 C2 C3 3.8(2)
C13 C1 N1 C20 -30.67(19)
C13 C1 N1 C22 178.30(14)
C13 C5 C6 C7 177.83(16)
C13 C5 C6 C11 -1.84(16)
C13 C12 C15 C16 147.02(13)
C13 C12 C15 C20 -36.38(16)
C14 C12 C13 C1 -77.89(18)
C14 C12 C13 C5 108.31(15)
C14 C12 C15 C16 -93.76(16)
C14 C12 C15 C20 82.84(15)
C15 C12 C13 C1 39.55(18)
C15 C12 C13 C5 -134.25(13)
C15 C16 C17 C18 -0.9(2)
C15 C16 C17 O1 178.57(14)
C15 C20 N1 C1 32.33(19)
C15 C20 N1 C22 -176.67(13)
C16 C15 C20 C19 0.3(2)
C16 C15 C20 N1 -178.95(13)
C16 C17 C18 C19 0.9(2)
C16 C17 O1 C21 -3.2(2)
C17 C18 C19 C20 -0.3(2)
C18 C17 O1 C21 176.26(16)
C18 C19 C20 C15 -0.3(2)
C18 C19 C20 N1 178.92(14)
C19 C20 N1 C1 -146.92(14)
C19 C20 N1 C22 4.1(2)
C20 C15 C16 C17 0.3(2)
N1 C1 C2 C3 -172.84(15)
N1 C1 C13 C5 166.18(14)
N1 C1 C13 C12 -7.0(2)
O1 C17 C18 C19 -178.63(15)
